data_4347321
loop_
_publ_author_name
'Wang, Yang'
'Li, Bao'
'Qian, Hujun'
'Wu, Lixin'

_publ_section_title
;
 Controlled Triol-Derivative Bonding and Decoration Transformation on
 Cu-Centered Anderson-Evans Polyoxometalates.
;
_journal_issue 9
_journal_name_full 'Inorganic chemistry'
_journal_page_first 4271
_journal_page_last 4277
_journal_paper_doi 10.1021/acs.inorgchem.6b00008
_journal_volume 55
_journal_year 2016
_chemical_formula_moiety 'C8 H14 Cu Mo6 N8 O28, 2(C16 H36 N), 2(C2 H4 O2)'
_chemical_formula_sum 'C44 H94 Cu Mo6 N4 O32'
_chemical_formula_weight 1830.41
_space_group_IT_number 14
_space_group_name_Hall '-P 2ybc'
_space_group_name_H-M_alt 'P 1 21/c 1'
_symmetry_cell_setting monoclinic
_symmetry_space_group_name_Hall '-P 2ybc'
_symmetry_space_group_name_H-M 'P 1 21/c 1'
_atom_sites_solution_hydrogens geom
_atom_sites_solution_primary direct
_atom_sites_solution_secondary difmap
_audit_creation_method SHELXL-97
_cell_angle_alpha 90.00
_cell_angle_beta 93.66(3)
_cell_angle_gamma 90.00
_cell_formula_units_Z 4
_cell_length_a 14.110(3)
_cell_length_b 21.263(4)
_cell_length_c 23.016(5)
_cell_measurement_reflns_used 51625
_cell_measurement_temperature 293(2)
_cell_measurement_theta_max 27.58
_cell_measurement_theta_min 2.97
_cell_volume 6891(2)
_computing_cell_refinement RAPID-AUTO
_computing_data_collection 'RAPID-AUTO (Rigaku Corporation, 1998)'
_computing_data_reduction 'CrystalStructure (Rigaku/MSC and Rigaku Corporation, 2002)'
_computing_molecular_graphics 'SHELXTL (Sheldrick, 2008)'
_computing_publication_material SHELXL-97
_computing_structure_refinement 'SHELXL-97 (Sheldrick, 2008)'
_computing_structure_solution 'SHELXS-97 (Sheldrick, 2008)'
_diffrn_ambient_temperature 293(2)
_diffrn_measured_fraction_theta_full 0.993
_diffrn_measured_fraction_theta_max 0.993
_diffrn_measurement_device_type 'Rigaku RAXIS-RAPID'
_diffrn_measurement_method '\w scans'
_diffrn_radiation_monochromator graphite
_diffrn_radiation_source 'fine-focus sealed tube'
_diffrn_radiation_type MoK\a
_diffrn_radiation_wavelength 0.71073
_diffrn_reflns_av_R_equivalents 0.0770
_diffrn_reflns_av_sigmaI/netI 0.0850
_diffrn_reflns_limit_h_max 18
_diffrn_reflns_limit_h_min -18
_diffrn_reflns_limit_k_max 27
_diffrn_reflns_limit_k_min -27
_diffrn_reflns_limit_l_max 26
_diffrn_reflns_limit_l_min -29
_diffrn_reflns_number 59759
_diffrn_reflns_theta_full 27.48
_diffrn_reflns_theta_max 27.48
_diffrn_reflns_theta_min 3.01
_exptl_absorpt_coefficient_mu 1.443
_exptl_absorpt_correction_T_max 0.8691
_exptl_absorpt_correction_T_min 0.8346
_exptl_absorpt_correction_type multi-scan
_exptl_crystal_colour green
_exptl_crystal_density_diffrn 1.764
_exptl_crystal_density_method 'not measured'
_exptl_crystal_description block
_exptl_crystal_F_000 3692
_exptl_crystal_size_max 0.13
_exptl_crystal_size_mid 0.11
_exptl_crystal_size_min 0.10
_refine_diff_density_max 1.281
_refine_diff_density_min -0.944
_refine_diff_density_rms 0.140
_refine_ls_extinction_method none
_refine_ls_goodness_of_fit_ref 0.977
_refine_ls_hydrogen_treatment mixed
_refine_ls_matrix_type full
_refine_ls_number_parameters 799
_refine_ls_number_reflns 15704
_refine_ls_number_restraints 23
_refine_ls_restrained_S_all 0.987
_refine_ls_R_factor_all 0.0821
_refine_ls_R_factor_gt 0.0531
_refine_ls_shift/su_max 0.001
_refine_ls_shift/su_mean 0.000
_refine_ls_structure_factor_coef Fsqd
_refine_ls_weighting_details 'calc w=1/[\s^2^(Fo^2^)+(0.0618P)^2^+0.0000P] where P=(Fo^2^+2Fc^2^)/3'
_refine_ls_weighting_scheme calc
_refine_ls_wR_factor_gt 0.1169
_refine_ls_wR_factor_ref 0.1294
_reflns_number_gt 10453
_reflns_number_total 15704
_reflns_threshold_expression >2sigma(I)
_cod_data_source_file ic6b00008_si_002.cif
_cod_data_source_block 4a
_cod_original_sg_symbol_H-M 'P 21/c'
_cod_database_code 4347321

loop_
_symmetry_equiv_pos_as_xyz
'x, y, z'
'-x, y+1/2, -z+1/2'
'-x, -y, -z'
'x, -y-1/2, z-1/2'

loop_
_atom_site_label
_atom_site_type_symbol
_atom_site_fract_x
_atom_site_fract_y
_atom_site_fract_z
_atom_site_U_iso_or_equiv
_atom_site_adp_type
_atom_site_occupancy
_atom_site_symmetry_multiplicity
_atom_site_calc_flag
_atom_site_refinement_flags
C1 C 0.0357(3) 0.3686(2) 0.4763(2) 0.0334(11) Uani 1 1 d .
H1A H -0.0246 0.3578 0.4917 0.040 Uiso 1 1 calc R
H1B H 0.0784 0.3331 0.4827 0.040 Uiso 1 1 calc R
C2 C 0.1142(4) 0.3946(2) 0.3804(2) 0.0386(12) Uani 1 1 d .
H2A H 0.1575 0.3597 0.3878 0.046 Uiso 1 1 calc R
H2B H 0.1009 0.3980 0.3387 0.046 Uiso 1 1 calc R
C3 C -0.0578(3) 0.4313(2) 0.3949(2) 0.0314(11) Uani 1 1 d .
H3A H -0.0708 0.4330 0.3531 0.038 Uiso 1 1 calc R
H3B H -0.1157 0.4192 0.4125 0.038 Uiso 1 1 calc R
C4 C 0.0208(3) 0.3821(2) 0.4102(2) 0.0344(11) Uani 1 1 d .
C5 C 0.4649(4) 0.8685(2) 0.4718(2) 0.0377(12) Uani 1 1 d .
H5A H 0.4244 0.8322 0.4763 0.045 Uiso 1 1 calc R
H5B H 0.5279 0.8583 0.4883 0.045 Uiso 1 1 calc R
C6 C 0.3709(4) 0.8962(2) 0.3754(2) 0.0430(13) Uani 1 1 d .
H6A H 0.3776 0.9011 0.3339 0.052 Uiso 1 1 calc R
H6B H 0.3301 0.8602 0.3809 0.052 Uiso 1 1 calc R
C7 C 0.5419(4) 0.9354(2) 0.3942(2) 0.0410(13) Uani 1 1 d .
H7A H 0.6035 0.9239 0.4122 0.049 Uiso 1 1 calc R
H7B H 0.5477 0.9386 0.3526 0.049 Uiso 1 1 calc R
C8 C 0.4694(4) 0.8841(2) 0.4065(2) 0.0385(12) Uani 1 1 d .
C9 C 0.5662(4) 0.4803(3) 0.6985(3) 0.0540(16) Uani 1 1 d .
H9A H 0.5343 0.4951 0.7320 0.065 Uiso 1 1 calc R
H9B H 0.6097 0.4472 0.7120 0.065 Uiso 1 1 calc R
C10 C 0.6230(6) 0.5328(4) 0.6769(4) 0.091(2) Uani 1 1 d DU
H10A H 0.5819 0.5573 0.6501 0.110 Uiso 1 1 calc R
H10B H 0.6723 0.5148 0.6545 0.110 Uiso 1 1 calc R
C11 C 0.6695(7) 0.5773(4) 0.7201(4) 0.116(3) Uani 1 1 d DU
H11A H 0.7062 0.6070 0.6987 0.140 Uiso 1 1 calc R
H11B H 0.6197 0.6010 0.7373 0.140 Uiso 1 1 calc R
C12 C 0.7289(7) 0.5537(6) 0.7653(5) 0.191(7) Uani 1 1 d D
H12A H 0.6965 0.5211 0.7850 0.286 Uiso 1 1 calc R
H12B H 0.7460 0.5869 0.7922 0.286 Uiso 1 1 calc R
H12C H 0.7852 0.5368 0.7499 0.286 Uiso 1 1 calc R
C13 C 0.4308(4) 0.4064(3) 0.6884(3) 0.0544(16) Uani 1 1 d .
H13A H 0.3980 0.4308 0.7166 0.065 Uiso 1 1 calc R
H13B H 0.3827 0.3893 0.6608 0.065 Uiso 1 1 calc R
C14 C 0.4783(5) 0.3531(3) 0.7196(3) 0.0659(19) Uani 1 1 d .
H14A H 0.5258 0.3693 0.7480 0.079 Uiso 1 1 calc R
H14B H 0.5106 0.3277 0.6920 0.079 Uiso 1 1 calc R
C15 C 0.4097(6) 0.3123(4) 0.7500(4) 0.085(2) Uani 1 1 d .
H15A H 0.3728 0.3387 0.7745 0.102 Uiso 1 1 calc R
H15B H 0.3660 0.2931 0.7210 0.102 Uiso 1 1 calc R
C16 C 0.4557(8) 0.2619(4) 0.7866(4) 0.126(4) Uani 1 1 d .
H16A H 0.4889 0.2338 0.7624 0.189 Uiso 1 1 calc R
H16B H 0.4081 0.2390 0.8058 0.189 Uiso 1 1 calc R
H16C H 0.4998 0.2804 0.8151 0.189 Uiso 1 1 calc R
C17 C 0.5448(4) 0.4165(3) 0.6100(2) 0.0505(15) Uani 1 1 d .
H17A H 0.5839 0.4468 0.5910 0.061 Uiso 1 1 calc R
H17B H 0.5874 0.3866 0.6299 0.061 Uiso 1 1 calc R
C18 C 0.4864(4) 0.3819(3) 0.5638(3) 0.0613(17) Uani 1 1 d .
H18A H 0.4421 0.4108 0.5440 0.074 Uiso 1 1 calc R
H18B H 0.4499 0.3494 0.5818 0.074 Uiso 1 1 calc R
C19 C 0.5481(5) 0.3520(4) 0.5197(3) 0.077(2) Uani 1 1 d .
H19A H 0.5838 0.3849 0.5017 0.093 Uiso 1 1 calc R
H19B H 0.5933 0.3241 0.5401 0.093 Uiso 1 1 calc R
C20 C 0.4946(6) 0.3159(4) 0.4732(4) 0.098(3) Uani 1 1 d .
H20A H 0.4550 0.2854 0.4906 0.146 Uiso 1 1 calc R
H20B H 0.5385 0.2948 0.4496 0.146 Uiso 1 1 calc R
H20C H 0.4558 0.3441 0.4494 0.146 Uiso 1 1 calc R
C21 C 0.4294(4) 0.5005(3) 0.6265(3) 0.0615(17) Uani 1 1 d .
H21A H 0.3798 0.4796 0.6026 0.074 Uiso 1 1 calc R
H21B H 0.4671 0.5247 0.6006 0.074 Uiso 1 1 calc R
C22 C 0.3837(5) 0.5451(4) 0.6666(3) 0.077(2) Uani 1 1 d .
H22A H 0.3382 0.5220 0.6881 0.092 Uiso 1 1 calc R
H22B H 0.4322 0.5611 0.6946 0.092 Uiso 1 1 calc R
C23 C 0.3362(7) 0.5975(4) 0.6385(4) 0.108(3) Uani 1 1 d .
H23A H 0.2864 0.5815 0.6115 0.130 Uiso 1 1 calc R
H23B H 0.3813 0.6198 0.6160 0.130 Uiso 1 1 calc R
C24 C 0.2934(7) 0.6428(5) 0.6780(5) 0.139(4) Uani 1 1 d .
H24A H 0.2607 0.6203 0.7069 0.208 Uiso 1 1 calc R
H24B H 0.2492 0.6693 0.6560 0.208 Uiso 1 1 calc R
H24C H 0.3425 0.6683 0.6968 0.208 Uiso 1 1 calc R
C25 C 1.0523(4) 0.1172(3) 0.2940(2) 0.0437(13) Uani 1 1 d .
H25A H 1.0242 0.1062 0.2558 0.052 Uiso 1 1 calc R
H25B H 1.1106 0.0933 0.3002 0.052 Uiso 1 1 calc R
C26 C 1.0770(4) 0.1865(3) 0.2940(3) 0.0544(15) Uani 1 1 d .
H26A H 1.0193 0.2113 0.2950 0.065 Uiso 1 1 calc R
H26B H 1.1172 0.1965 0.3285 0.065 Uiso 1 1 calc R
C27 C 1.1274(6) 0.2033(3) 0.2409(3) 0.083(2) Uani 1 1 d .
H27A H 1.1830 0.1767 0.2393 0.099 Uiso 1 1 calc R
H27B H 1.0858 0.1942 0.2068 0.099 Uiso 1 1 calc R
C28 C 1.1579(7) 0.2702(4) 0.2384(4) 0.121(4) Uani 1 1 d .
H28A H 1.1049 0.2971 0.2446 0.182 Uiso 1 1 calc R
H28B H 1.1809 0.2788 0.2008 0.182 Uiso 1 1 calc R
H28C H 1.2076 0.2778 0.2680 0.182 Uiso 1 1 calc R
C29 C 1.0332(4) 0.1073(3) 0.3998(2) 0.0464(14) Uani 1 1 d .
H29A H 1.0941 0.0860 0.4017 0.056 Uiso 1 1 calc R
H29B H 1.0455 0.1519 0.4050 0.056 Uiso 1 1 calc R
C30 C 0.9784(4) 0.0848(3) 0.4497(3) 0.0564(16) Uani 1 1 d .
H30A H 0.9731 0.0393 0.4483 0.068 Uiso 1 1 calc R
H30B H 0.9148 0.1022 0.4463 0.068 Uiso 1 1 calc R
C31 C 1.0280(5) 0.1048(3) 0.5082(3) 0.0633(18) Uani 1 1 d .
H31A H 1.0026 0.0799 0.5389 0.076 Uiso 1 1 calc R
H31B H 1.0951 0.0950 0.5075 0.076 Uiso 1 1 calc R
C32 C 1.0178(7) 0.1725(4) 0.5227(4) 0.095(3) Uani 1 1 d .
H32A H 1.0469 0.1976 0.4941 0.143 Uiso 1 1 calc R
H32B H 1.0484 0.1806 0.5604 0.143 Uiso 1 1 calc R
H32C H 0.9517 0.1829 0.5230 0.143 Uiso 1 1 calc R
C33 C 0.9603(4) 0.0284(3) 0.3290(3) 0.0475(14) Uani 1 1 d .
H33A H 0.9257 0.0244 0.2914 0.057 Uiso 1 1 calc R
H33B H 0.9178 0.0156 0.3584 0.057 Uiso 1 1 calc R
C34 C 1.0440(5) -0.0171(3) 0.3309(3) 0.0644(18) Uani 1 1 d .
H34A H 1.0871 -0.0052 0.3016 0.077 Uiso 1 1 calc R
H34B H 1.0783 -0.0147 0.3687 0.077 Uiso 1 1 calc R
C35 C 1.0098(5) -0.0840(3) 0.3199(3) 0.072(2) Uani 1 1 d .
H35A H 0.9657 -0.0953 0.3487 0.086 Uiso 1 1 calc R
H35B H 0.9763 -0.0863 0.2818 0.086 Uiso 1 1 calc R
C36 C 1.0916(6) -0.1305(4) 0.3226(4) 0.109(3) Uani 1 1 d .
H36A H 1.1199 -0.1322 0.3616 0.163 Uiso 1 1 calc R
H36B H 1.1382 -0.1172 0.2966 0.163 Uiso 1 1 calc R
H36C H 1.0683 -0.1714 0.3113 0.163 Uiso 1 1 calc R
C37 C 0.8941(4) 0.1351(3) 0.3346(2) 0.0467(14) Uani 1 1 d .
H37A H 0.8491 0.1149 0.3588 0.056 Uiso 1 1 calc R
H37B H 0.9074 0.1765 0.3508 0.056 Uiso 1 1 calc R
C38 C 0.8473(4) 0.1432(3) 0.2747(3) 0.0608(17) Uani 1 1 d .
H38A H 0.8239 0.1028 0.2602 0.073 Uiso 1 1 calc R
H38B H 0.8935 0.1584 0.2486 0.073 Uiso 1 1 calc R
C39 C 0.7657(4) 0.1894(4) 0.2758(3) 0.069(2) Uani 1 1 d .
H39A H 0.7138 0.1691 0.2942 0.082 Uiso 1 1 calc R
H39B H 0.7861 0.2248 0.3000 0.082 Uiso 1 1 calc R
C40 C 0.7292(5) 0.2136(4) 0.2189(3) 0.089(3) Uani 1 1 d .
H40A H 0.7799 0.2333 0.1997 0.133 Uiso 1 1 calc R
H40B H 0.6801 0.2439 0.2244 0.133 Uiso 1 1 calc R
H40C H 0.7038 0.1795 0.1954 0.133 Uiso 1 1 calc R
C41 C 0.2839(6) 0.2154(4) 0.4333(4) 0.103(3) Uani 1 1 d .
H41A H 0.3477 0.2105 0.4219 0.154 Uiso 1 1 calc R
H41B H 0.2645 0.2584 0.4279 0.154 Uiso 1 1 calc R
H41C H 0.2422 0.1886 0.4099 0.154 Uiso 1 1 calc R
C42 C 0.2796(5) 0.1979(3) 0.4960(4) 0.070(2) Uani 1 1 d .
C43 C 0.1809(5) 0.7159(3) 0.4335(3) 0.073(2) Uani 1 1 d .
H43A H 0.2093 0.6867 0.4079 0.110 Uiso 1 1 calc R
H43B H 0.2015 0.7578 0.4251 0.110 Uiso 1 1 calc R
H43C H 0.1130 0.7136 0.4277 0.110 Uiso 1 1 calc R
C44 C 0.2101(4) 0.7000(3) 0.4948(3) 0.0471(14) Uani 1 1 d .
Cu1 Cu 0.0000 0.5000 0.5000 0.02568(17) Uani 1 2 d S
Cu8 Cu 0.5000 1.0000 0.5000 0.02805(18) Uani 1 2 d S
Mo1 Mo 0.11961(3) 0.41976(2) 0.605100(19) 0.03349(11) Uani 1 1 d .
Mo2 Mo 0.22675(3) 0.45559(2) 0.486128(19) 0.03144(11) Uani 1 1 d .
Mo3 Mo 0.10187(3) 0.53951(2) 0.376563(18) 0.03156(11) Uani 1 1 d .
Mo4 Mo 0.40099(3) 0.91379(2) 0.599844(19) 0.03560(12) Uani 1 1 d .
Mo5 Mo 0.27242(3) 0.95248(2) 0.48063(2) 0.03431(11) Uani 1 1 d .
Mo6 Mo 0.37642(3) 1.04118(2) 0.37525(2) 0.03626(12) Uani 1 1 d .
N1 N -0.0178(3) 0.3207(2) 0.3821(2) 0.0470(12) Uani 1 1 d .
N2 N 0.5038(4) 0.8230(3) 0.3794(3) 0.074(2) Uani 1 1 d .
N3 N 0.4917(3) 0.4513(2) 0.65571(19) 0.0412(11) Uani 1 1 d .
N4 N 0.9854(3) 0.0973(2) 0.33880(19) 0.0396(10) Uani 1 1 d .
O1 O 0.1648(3) 0.34698(17) 0.60051(17) 0.0490(10) Uani 1 1 d .
O2 O 0.1493(3) 0.44529(19) 0.67306(16) 0.0504(10) Uani 1 1 d .
O3 O 0.2151(2) 0.46743(16) 0.56548(14) 0.0336(8) Uani 1 1 d .
O4 O 0.2536(2) 0.37726(17) 0.48025(16) 0.0424(9) Uani 1 1 d .
O5 O 0.3295(2) 0.49294(18) 0.47405(17) 0.0469(10) Uani 1 1 d .
O6 O 0.0746(2) 0.42259(14) 0.50581(13) 0.0283(7) Uani 1 1 d .
O7 O 0.1408(2) 0.53782(14) 0.46837(14) 0.0314(7) Uani 1 1 d D
H7 H 0.1660 0.5720 0.4801 0.047 Uiso 1 1 d RD
O8 O 0.1577(2) 0.45122(14) 0.40193(14) 0.0307(7) Uani 1 1 d .
O9 O -0.0272(2) 0.49161(14) 0.41610(13) 0.0289(7) Uani 1 1 d .
O10 O 0.2016(2) 0.57850(17) 0.36103(16) 0.0439(9) Uani 1 1 d .
O11 O 0.0134(2) 0.60329(15) 0.38820(15) 0.0361(8) Uani 1 1 d .
O12 O 0.0629(3) 0.50631(17) 0.31224(15) 0.0430(9) Uani 1 1 d .
O13 O -0.0464(4) 0.3228(2) 0.3311(3) 0.0981(19) Uani 1 1 d .
O14 O -0.0143(6) 0.2744(2) 0.4088(2) 0.124(3) Uani 1 1 d .
O15 O 0.3592(3) 0.83924(17) 0.59255(17) 0.0502(10) Uani 1 1 d .
O16 O 0.3802(3) 0.93456(19) 0.66882(16) 0.0497(10) Uani 1 1 d .
O17 O 0.2957(2) 0.96098(16) 0.56096(15) 0.0400(8) Uani 1 1 d .
O18 O 0.4284(2) 0.92084(14) 0.50182(14) 0.0307(7) Uani 1 1 d .
O19 O 0.2463(3) 0.87424(17) 0.47138(16) 0.0456(9) Uani 1 1 d .
O20 O 0.1686(2) 0.98954(19) 0.46609(18) 0.0505(10) Uani 1 1 d .
O21 O 0.3525(2) 1.03640(15) 0.46665(14) 0.0338(8) Uani 1 1 d D
H21 H 0.3258 1.0694 0.4784 0.051 Uiso 1 1 d RD
O22 O 0.3281(2) 0.95132(15) 0.39755(15) 0.0375(8) Uani 1 1 d .
O23 O 0.2732(3) 1.07953(19) 0.35868(18) 0.0540(11) Uani 1 1 d .
O24 O 0.4640(2) 1.10611(15) 0.39155(15) 0.0389(8) Uani 1 1 d .
O25 O 0.4078(3) 1.01101(19) 0.31094(16) 0.0509(10) Uani 1 1 d .
O26 O 0.5139(2) 0.99439(14) 0.41618(14) 0.0310(7) Uani 1 1 d .
O27 O 0.5705(5) 0.8234(3) 0.3537(3) 0.132(2) Uani 1 1 d U
O28 O 0.4615(5) 0.7771(3) 0.3844(3) 0.113(2) Uani 1 1 d U
O29 O 0.2902(3) 0.1439(2) 0.5130(2) 0.0786(15) Uani 1 1 d .
O30 O 0.2639(5) 0.2446(3) 0.5356(4) 0.139(3) Uani 1 1 d .
H30 H 0.2297 0.2717 0.5200 0.209 Uiso 1 1 calc R
O31 O 0.2029(3) 0.64689(18) 0.51448(19) 0.0548(11) Uani 1 1 d .
O32 O 0.2432(5) 0.7471(2) 0.5285(3) 0.1005(19) Uani 1 1 d .
H32 H 0.2361 0.7804 0.5108 0.151 Uiso 1 1 calc R

loop_
_atom_site_aniso_label
_atom_site_aniso_U_11
_atom_site_aniso_U_22
_atom_site_aniso_U_33
_atom_site_aniso_U_23
_atom_site_aniso_U_13
_atom_site_aniso_U_12
C1 0.041(3) 0.021(2) 0.038(3) 0.002(2) -0.002(2) 0.000(2)
C2 0.052(3) 0.025(2) 0.040(3) -0.007(2) 0.004(3) 0.002(2)
C3 0.038(3) 0.025(2) 0.031(3) -0.006(2) -0.002(2) -0.004(2)
C4 0.040(3) 0.022(2) 0.042(3) -0.009(2) 0.001(2) 0.000(2)
C5 0.049(3) 0.024(2) 0.039(3) -0.005(2) 0.000(2) -0.004(2)
C6 0.058(3) 0.029(3) 0.041(3) -0.011(2) -0.003(3) -0.007(2)
C7 0.056(3) 0.032(3) 0.035(3) -0.009(2) 0.007(3) 0.002(2)
C8 0.047(3) 0.028(3) 0.040(3) -0.014(2) 0.001(3) 0.003(2)
C9 0.043(3) 0.074(4) 0.043(4) -0.002(3) -0.015(3) 0.004(3)
C10 0.084(5) 0.091(5) 0.100(6) -0.007(4) 0.008(4) -0.033(4)
C11 0.111(5) 0.117(6) 0.121(6) 0.003(5) 0.004(5) -0.033(5)
C12 0.101(8) 0.215(16) 0.249(18) 0.108(13) -0.045(10) -0.049(9)
C13 0.049(3) 0.068(4) 0.048(4) -0.009(3) 0.018(3) -0.009(3)
C14 0.071(4) 0.057(4) 0.070(5) 0.000(4) 0.013(4) -0.005(3)
C15 0.115(6) 0.065(5) 0.079(6) -0.003(4) 0.033(5) -0.020(5)
C16 0.194(11) 0.086(7) 0.100(8) 0.009(6) 0.025(7) -0.043(7)
C17 0.049(3) 0.063(4) 0.040(3) -0.001(3) 0.004(3) 0.001(3)
C18 0.057(4) 0.069(4) 0.058(4) -0.015(3) 0.004(3) 0.006(3)
C19 0.066(4) 0.098(6) 0.070(5) -0.024(4) 0.027(4) -0.012(4)
C20 0.094(6) 0.113(7) 0.086(6) -0.042(5) 0.010(5) -0.011(5)
C21 0.055(4) 0.072(5) 0.057(4) -0.001(3) 0.002(3) 0.010(3)
C22 0.069(4) 0.092(6) 0.070(5) -0.019(4) 0.002(4) 0.021(4)
C23 0.130(8) 0.083(6) 0.109(8) -0.011(5) -0.014(6) 0.054(6)
C24 0.144(9) 0.117(9) 0.152(11) -0.045(7) -0.013(8) 0.066(7)
C25 0.046(3) 0.045(3) 0.040(3) -0.005(3) 0.002(3) 0.003(3)
C26 0.060(4) 0.052(4) 0.052(4) -0.002(3) 0.006(3) -0.001(3)
C27 0.108(6) 0.061(5) 0.083(6) -0.005(4) 0.039(5) -0.010(4)
C28 0.153(9) 0.068(6) 0.153(10) 0.013(6) 0.087(8) -0.017(6)
C29 0.054(3) 0.047(3) 0.037(3) -0.010(3) -0.009(3) -0.003(3)
C30 0.062(4) 0.066(4) 0.041(4) 0.004(3) 0.000(3) -0.013(3)
C31 0.084(5) 0.062(4) 0.044(4) 0.000(3) 0.000(3) -0.007(4)
C32 0.127(7) 0.080(6) 0.078(6) -0.022(5) 0.007(5) 0.007(5)
C33 0.060(4) 0.036(3) 0.045(4) -0.007(3) -0.004(3) -0.002(3)
C34 0.085(5) 0.044(4) 0.063(5) -0.005(3) -0.009(4) 0.002(3)
C35 0.098(5) 0.050(4) 0.064(5) -0.007(3) -0.028(4) 0.011(4)
C36 0.124(7) 0.060(5) 0.138(9) -0.020(5) -0.023(6) 0.032(5)
C37 0.048(3) 0.046(3) 0.046(4) -0.005(3) 0.001(3) 0.002(3)
C38 0.058(4) 0.067(4) 0.056(4) -0.005(3) -0.004(3) 0.013(3)
C39 0.056(4) 0.088(5) 0.061(5) 0.017(4) -0.002(3) 0.020(4)
C40 0.090(6) 0.110(7) 0.065(5) 0.007(5) 0.010(4) 0.033(5)
C41 0.129(7) 0.067(6) 0.105(8) 0.005(5) -0.044(6) 0.002(5)
C42 0.052(4) 0.039(4) 0.121(7) -0.017(4) 0.005(4) 0.008(3)
C43 0.110(6) 0.050(4) 0.059(5) 0.004(3) -0.005(4) -0.006(4)
C44 0.039(3) 0.037(3) 0.067(4) -0.004(3) 0.012(3) -0.010(2)
Cu1 0.0328(4) 0.0201(4) 0.0242(4) 0.0000(3) 0.0014(3) 0.0025(3)
Cu8 0.0346(4) 0.0244(4) 0.0249(4) -0.0020(3) -0.0001(3) -0.0043(3)
Mo1 0.0382(2) 0.0316(2) 0.0304(2) 0.00658(18) 0.00000(19) 0.00463(18)
Mo2 0.0295(2) 0.0305(2) 0.0344(2) 0.00305(18) 0.00215(18) 0.00168(17)
Mo3 0.0375(2) 0.0297(2) 0.0279(2) 0.00421(17) 0.00502(19) -0.00115(18)
Mo4 0.0425(2) 0.0349(2) 0.0292(2) 0.00273(19) 0.00116(19) -0.00918(19)
Mo5 0.0324(2) 0.0334(2) 0.0368(3) 0.00177(19) -0.00110(19) -0.00530(18)
Mo6 0.0404(2) 0.0361(2) 0.0314(2) 0.00578(19) -0.0052(2) -0.00460(19)
N1 0.061(3) 0.033(3) 0.047(3) -0.018(2) 0.001(2) -0.002(2)
N2 0.074(4) 0.061(4) 0.093(5) -0.041(3) 0.051(4) -0.033(3)
N3 0.033(2) 0.060(3) 0.030(2) -0.001(2) -0.0037(19) 0.002(2)
N4 0.046(2) 0.037(2) 0.035(3) -0.0054(19) -0.005(2) 0.002(2)
O1 0.061(2) 0.036(2) 0.051(3) 0.0122(18) 0.008(2) 0.0135(18)
O2 0.054(2) 0.062(3) 0.035(2) 0.0048(19) -0.0011(18) 0.004(2)
O3 0.0276(16) 0.0392(19) 0.033(2) 0.0040(15) -0.0059(15) -0.0024(14)
O4 0.0390(19) 0.039(2) 0.050(2) 0.0019(17) 0.0063(18) 0.0107(16)
O5 0.039(2) 0.051(2) 0.051(3) 0.0047(19) 0.0056(18) -0.0037(17)
O6 0.0356(17) 0.0212(16) 0.0277(18) -0.0005(13) -0.0025(14) -0.0011(13)
O7 0.0428(18) 0.0214(16) 0.0297(19) 0.0009(13) 0.0016(15) -0.0058(14)
O8 0.0339(17) 0.0311(18) 0.0275(18) -0.0025(14) 0.0042(14) 0.0015(14)
O9 0.0398(17) 0.0196(16) 0.0273(18) -0.0025(13) 0.0011(14) -0.0003(13)
O10 0.045(2) 0.044(2) 0.044(2) 0.0094(17) 0.0124(18) -0.0016(17)
O11 0.0413(18) 0.0269(17) 0.041(2) 0.0068(15) 0.0055(16) -0.0010(15)
O12 0.054(2) 0.048(2) 0.028(2) 0.0012(16) 0.0085(17) 0.0011(18)
O13 0.137(5) 0.051(3) 0.098(5) -0.034(3) -0.055(4) 0.011(3)
O14 0.274(8) 0.033(3) 0.060(4) -0.011(2) -0.018(4) -0.046(4)
O15 0.061(2) 0.039(2) 0.049(3) 0.0061(18) -0.003(2) -0.0159(19)
O16 0.060(2) 0.059(3) 0.031(2) 0.0021(18) 0.0034(19) -0.008(2)
O17 0.0424(19) 0.041(2) 0.038(2) -0.0027(16) 0.0092(17) -0.0023(16)
O18 0.0382(18) 0.0251(17) 0.0286(19) -0.0020(13) 0.0000(15) -0.0027(14)
O19 0.049(2) 0.040(2) 0.047(2) -0.0020(18) 0.0019(18) -0.0137(17)
O20 0.0361(19) 0.055(3) 0.060(3) 0.006(2) 0.0006(19) 0.0008(18)
O21 0.0377(18) 0.0272(18) 0.037(2) 0.0014(14) 0.0062(16) 0.0024(14)
O22 0.045(2) 0.0333(19) 0.033(2) -0.0013(15) 0.0009(16) -0.0077(15)
O23 0.049(2) 0.056(3) 0.055(3) 0.013(2) -0.016(2) 0.0001(19)
O24 0.049(2) 0.0303(18) 0.036(2) 0.0079(15) -0.0080(17) -0.0049(16)
O25 0.062(2) 0.058(3) 0.033(2) 0.0046(18) 0.0052(19) -0.009(2)
O26 0.0396(18) 0.0270(17) 0.0267(18) -0.0015(13) 0.0049(15) -0.0024(14)
O27 0.136(3) 0.127(3) 0.135(3) -0.0108(19) 0.0204(19) 0.0009(19)
O28 0.120(3) 0.105(3) 0.114(3) -0.0073(19) 0.0139(18) -0.0009(19)
O29 0.084(3) 0.038(3) 0.117(5) -0.006(3) 0.024(3) 0.013(2)
O30 0.121(6) 0.072(5) 0.225(8) -0.042(5) 0.021(5) 0.019(4)
O31 0.062(3) 0.038(2) 0.064(3) 0.0027(19) -0.004(2) -0.0131(19)
O32 0.126(5) 0.056(3) 0.119(5) -0.013(3) 0.000(4) -0.023(3)

loop_
_atom_type_symbol
_atom_type_description
_atom_type_scat_dispersion_real
_atom_type_scat_dispersion_imag
_atom_type_scat_source
C C 0.0033 0.0016 'International Tables Vol C Tables 4.2.6.8 and 6.1.1.4'
H H 0.0000 0.0000 'International Tables Vol C Tables 4.2.6.8 and 6.1.1.4'
N N 0.0061 0.0033 'International Tables Vol C Tables 4.2.6.8 and 6.1.1.4'
O O 0.0106 0.0060 'International Tables Vol C Tables 4.2.6.8 and 6.1.1.4'
Cu Cu 0.3201 1.2651 'International Tables Vol C Tables 4.2.6.8 and 6.1.1.4'
Mo Mo -1.6832 0.6857 'International Tables Vol C Tables 4.2.6.8 and 6.1.1.4'

loop_
_geom_angle_atom_site_label_1
_geom_angle_atom_site_label_2
_geom_angle_atom_site_label_3
_geom_angle
_geom_angle_site_symmetry_1
_geom_angle_site_symmetry_3
O6 C1 C4 110.0(4) . .
O6 C1 H1A 109.7 . .
C4 C1 H1A 109.7 . .
O6 C1 H1B 109.7 . .
C4 C1 H1B 109.7 . .
H1A C1 H1B 108.2 . .
O8 C2 C4 110.6(4) . .
O8 C2 H2A 109.5 . .
C4 C2 H2A 109.5 . .
O8 C2 H2B 109.5 . .
C4 C2 H2B 109.5 . .
H2A C2 H2B 108.1 . .
O9 C3 C4 109.5(4) . .
O9 C3 H3A 109.8 . .
C4 C3 H3A 109.8 . .
O9 C3 H3B 109.8 . .
C4 C3 H3B 109.8 . .
H3A C3 H3B 108.2 . .
N1 C4 C2 104.4(4) . .
N1 C4 C3 104.4(4) . .
C2 C4 C3 113.7(4) . .
N1 C4 C1 106.0(4) . .
C2 C4 C1 113.6(4) . .
C3 C4 C1 113.5(4) . .
O18 C5 C8 110.1(4) . .
O18 C5 H5A 109.6 . .
C8 C5 H5A 109.6 . .
O18 C5 H5B 109.6 . .
C8 C5 H5B 109.6 . .
H5A C5 H5B 108.2 . .
O22 C6 C8 111.0(4) . .
O22 C6 H6A 109.4 . .
C8 C6 H6A 109.4 . .
O22 C6 H6B 109.4 . .
C8 C6 H6B 109.4 . .
H6A C6 H6B 108.0 . .
O26 C7 C8 111.0(4) . .
O26 C7 H7A 109.4 . .
C8 C7 H7A 109.4 . .
O26 C7 H7B 109.4 . .
C8 C7 H7B 109.4 . .
H7A C7 H7B 108.0 . .
C7 C8 N2 107.2(4) . .
C7 C8 C5 113.7(4) . .
N2 C8 C5 104.3(4) . .
C7 C8 C6 112.8(5) . .
N2 C8 C6 104.5(4) . .
C5 C8 C6 113.3(4) . .
C10 C9 N3 117.1(5) . .
C10 C9 H9A 108.0 . .
N3 C9 H9A 108.0 . .
C10 C9 H9B 108.0 . .
N3 C9 H9B 108.0 . .
H9A C9 H9B 107.3 . .
C9 C10 C11 118.7(7) . .
C9 C10 H10A 107.6 . .
C11 C10 H10A 107.6 . .
C9 C10 H10B 107.6 . .
C11 C10 H10B 107.6 . .
H10A C10 H10B 107.1 . .
C12 C11 C10 119.3(10) . .
C12 C11 H11A 107.5 . .
C10 C11 H11A 107.5 . .
C12 C11 H11B 107.5 . .
C10 C11 H11B 107.5 . .
H11A C11 H11B 107.0 . .
C11 C12 H12A 109.5 . .
C11 C12 H12B 109.5 . .
H12A C12 H12B 109.5 . .
C11 C12 H12C 109.5 . .
H12A C12 H12C 109.5 . .
H12B C12 H12C 109.5 . .
C14 C13 N3 118.0(5) . .
C14 C13 H13A 107.8 . .
N3 C13 H13A 107.8 . .
C14 C13 H13B 107.8 . .
N3 C13 H13B 107.8 . .
H13A C13 H13B 107.1 . .
C13 C14 C15 112.5(6) . .
C13 C14 H14A 109.1 . .
C15 C14 H14A 109.1 . .
C13 C14 H14B 109.1 . .
C15 C14 H14B 109.1 . .
H14A C14 H14B 107.8 . .
C16 C15 C14 114.1(7) . .
C16 C15 H15A 108.7 . .
C14 C15 H15A 108.7 . .
C16 C15 H15B 108.7 . .
C14 C15 H15B 108.7 . .
H15A C15 H15B 107.6 . .
C15 C16 H16A 109.5 . .
C15 C16 H16B 109.5 . .
H16A C16 H16B 109.5 . .
C15 C16 H16C 109.5 . .
H16A C16 H16C 109.5 . .
H16B C16 H16C 109.5 . .
C18 C17 N3 117.2(5) . .
C18 C17 H17A 108.0 . .
N3 C17 H17A 108.0 . .
C18 C17 H17B 108.0 . .
N3 C17 H17B 108.0 . .
H17A C17 H17B 107.3 . .
C17 C18 C19 111.6(5) . .
C17 C18 H18A 109.3 . .
C19 C18 H18A 109.3 . .
C17 C18 H18B 109.3 . .
C19 C18 H18B 109.3 . .
H18A C18 H18B 108.0 . .
C20 C19 C18 114.4(6) . .
C20 C19 H19A 108.7 . .
C18 C19 H19A 108.7 . .
C20 C19 H19B 108.7 . .
C18 C19 H19B 108.7 . .
H19A C19 H19B 107.6 . .
C19 C20 H20A 109.5 . .
C19 C20 H20B 109.5 . .
H20A C20 H20B 109.5 . .
C19 C20 H20C 109.5 . .
H20A C20 H20C 109.5 . .
H20B C20 H20C 109.5 . .
N3 C21 C22 115.3(6) . .
N3 C21 H21A 108.4 . .
C22 C21 H21A 108.4 . .
N3 C21 H21B 108.4 . .
C22 C21 H21B 108.4 . .
H21A C21 H21B 107.5 . .
C23 C22 C21 114.9(7) . .
C23 C22 H22A 108.5 . .
C21 C22 H22A 108.5 . .
C23 C22 H22B 108.5 . .
C21 C22 H22B 108.5 . .
H22A C22 H22B 107.5 . .
C22 C23 C24 115.3(9) . .
C22 C23 H23A 108.5 . .
C24 C23 H23A 108.5 . .
C22 C23 H23B 108.5 . .
C24 C23 H23B 108.5 . .
H23A C23 H23B 107.5 . .
C23 C24 H24A 109.5 . .
C23 C24 H24B 109.5 . .
H24A C24 H24B 109.5 . .
C23 C24 H24C 109.5 . .
H24A C24 H24C 109.5 . .
H24B C24 H24C 109.5 . .
N4 C25 C26 115.4(4) . .
N4 C25 H25A 108.4 . .
C26 C25 H25A 108.4 . .
N4 C25 H25B 108.4 . .
C26 C25 H25B 108.4 . .
H25A C25 H25B 107.5 . .
C27 C26 C25 110.7(5) . .
C27 C26 H26A 109.5 . .
C25 C26 H26A 109.5 . .
C27 C26 H26B 109.5 . .
C25 C26 H26B 109.5 . .
H26A C26 H26B 108.1 . .
C28 C27 C26 114.5(6) . .
C28 C27 H27A 108.6 . .
C26 C27 H27A 108.6 . .
C28 C27 H27B 108.6 . .
C26 C27 H27B 108.6 . .
H27A C27 H27B 107.6 . .
C27 C28 H28A 109.5 . .
C27 C28 H28B 109.5 . .
H28A C28 H28B 109.5 . .
C27 C28 H28C 109.5 . .
H28A C28 H28C 109.5 . .
H28B C28 H28C 109.5 . .
C30 C29 N4 116.0(5) . .
C30 C29 H29A 108.3 . .
N4 C29 H29A 108.3 . .
C30 C29 H29B 108.3 . .
N4 C29 H29B 108.3 . .
H29A C29 H29B 107.4 . .
C29 C30 C31 110.7(5) . .
C29 C30 H30A 109.5 . .
C31 C30 H30A 109.5 . .
C29 C30 H30B 109.5 . .
C31 C30 H30B 109.5 . .
H30A C30 H30B 108.1 . .
C32 C31 C30 114.8(6) . .
C32 C31 H31A 108.6 . .
C30 C31 H31A 108.6 . .
C32 C31 H31B 108.6 . .
C30 C31 H31B 108.6 . .
H31A C31 H31B 107.5 . .
C31 C32 H32A 109.5 . .
C31 C32 H32B 109.5 . .
H32A C32 H32B 109.5 . .
C31 C32 H32C 109.5 . .
H32A C32 H32C 109.5 . .
H32B C32 H32C 109.5 . .
N4 C33 C34 115.7(5) . .
N4 C33 H33A 108.4 . .
C34 C33 H33A 108.4 . .
N4 C33 H33B 108.4 . .
C34 C33 H33B 108.4 . .
H33A C33 H33B 107.4 . .
C35 C34 C33 110.6(6) . .
C35 C34 H34A 109.5 . .
C33 C34 H34A 109.5 . .
C35 C34 H34B 109.5 . .
C33 C34 H34B 109.5 . .
H34A C34 H34B 108.1 . .
C36 C35 C34 111.8(6) . .
C36 C35 H35A 109.2 . .
C34 C35 H35A 109.2 . .
C36 C35 H35B 109.2 . .
C34 C35 H35B 109.2 . .
H35A C35 H35B 107.9 . .
C35 C36 H36A 109.5 . .
C35 C36 H36B 109.5 . .
H36A C36 H36B 109.5 . .
C35 C36 H36C 109.5 . .
H36A C36 H36C 109.5 . .
H36B C36 H36C 109.5 . .
C38 C37 N4 116.2(4) . .
C38 C37 H37A 108.2 . .
N4 C37 H37A 108.2 . .
C38 C37 H37B 108.2 . .
N4 C37 H37B 108.2 . .
H37A C37 H37B 107.4 . .
C37 C38 C39 110.4(5) . .
C37 C38 H38A 109.6 . .
C39 C38 H38A 109.6 . .
C37 C38 H38B 109.6 . .
C39 C38 H38B 109.6 . .
H38A C38 H38B 108.1 . .
C40 C39 C38 115.9(6) . .
C40 C39 H39A 108.3 . .
C38 C39 H39A 108.3 . .
C40 C39 H39B 108.3 . .
C38 C39 H39B 108.3 . .
H39A C39 H39B 107.4 . .
C39 C40 H40A 109.5 . .
C39 C40 H40B 109.5 . .
H40A C40 H40B 109.5 . .
C39 C40 H40C 109.5 . .
H40A C40 H40C 109.5 . .
H40B C40 H40C 109.5 . .
C42 C41 H41A 109.5 . .
C42 C41 H41B 109.5 . .
H41A C41 H41B 109.5 . .
C42 C41 H41C 109.5 . .
H41A C41 H41C 109.5 . .
H41B C41 H41C 109.5 . .
O29 C42 O30 119.3(9) . .
O29 C42 C41 122.2(7) . .
O30 C42 C41 118.5(7) . .
C44 C43 H43A 109.5 . .
C44 C43 H43B 109.5 . .
H43A C43 H43B 109.5 . .
C44 C43 H43C 109.5 . .
H43A C43 H43C 109.5 . .
H43B C43 H43C 109.5 . .
O31 C44 O32 120.9(6) . .
O31 C44 C43 122.6(5) . .
O32 C44 C43 116.5(6) . .
O9 Cu1 O9 180.000(1) 3_566 .
O9 Cu1 O6 86.45(13) 3_566 .
O9 Cu1 O6 93.55(13) . .
O9 Cu1 O6 93.55(13) 3_566 3_566
O9 Cu1 O6 86.45(13) . 3_566
O6 Cu1 O6 180.000(1) . 3_566
O9 Cu1 O7 99.28(12) 3_566 .
O9 Cu1 O7 80.72(12) . .
O6 Cu1 O7 81.01(12) . .
O6 Cu1 O7 98.99(12) 3_566 .
O9 Cu1 O7 80.72(12) 3_566 3_566
O9 Cu1 O7 99.28(12) . 3_566
O6 Cu1 O7 98.99(12) . 3_566
O6 Cu1 O7 81.01(12) 3_566 3_566
O7 Cu1 O7 180.00(14) . 3_566
O26 Cu8 O26 180.000(1) 3_676 .
O26 Cu8 O18 86.96(13) 3_676 .
O26 Cu8 O18 93.04(13) . .
O26 Cu8 O18 93.04(13) 3_676 3_676
O26 Cu8 O18 86.96(13) . 3_676
O18 Cu8 O18 180.000(1) . 3_676
O26 Cu8 O21 80.64(13) 3_676 3_676
O26 Cu8 O21 99.36(13) . 3_676
O18 Cu8 O21 99.21(12) . 3_676
O18 Cu8 O21 80.79(12) 3_676 3_676
O26 Cu8 O21 99.36(13) 3_676 .
O26 Cu8 O21 80.64(13) . .
O18 Cu8 O21 80.79(12) . .
O18 Cu8 O21 99.21(12) 3_676 .
O21 Cu8 O21 180.000(1) 3_676 .
O1 Mo1 O2 106.4(2) . .
O1 Mo1 O11 98.29(17) . 3_566
O2 Mo1 O11 101.01(17) . 3_566
O1 Mo1 O3 99.91(16) . .
O2 Mo1 O3 97.34(17) . .
O11 Mo1 O3 149.25(14) 3_566 .
O1 Mo1 O9 160.64(16) . 3_566
O2 Mo1 O9 92.10(15) . 3_566
O11 Mo1 O9 72.05(12) 3_566 3_566
O3 Mo1 O9 82.88(12) . 3_566
O1 Mo1 O6 92.46(16) . .
O2 Mo1 O6 159.70(15) . .
O11 Mo1 O6 83.18(13) 3_566 .
O3 Mo1 O6 71.51(12) . .
O9 Mo1 O6 70.10(11) 3_566 .
O5 Mo2 O4 104.29(17) . .
O5 Mo2 O3 103.16(16) . .
O4 Mo2 O3 104.04(16) . .
O5 Mo2 O8 102.67(16) . .
O4 Mo2 O8 88.64(15) . .
O3 Mo2 O8 147.26(13) . .
O5 Mo2 O7 93.76(15) . .
O4 Mo2 O7 153.98(15) . .
O3 Mo2 O7 89.58(13) . .
O8 Mo2 O7 68.95(12) . .
O5 Mo2 O6 169.48(15) . .
O4 Mo2 O6 86.22(14) . .
O3 Mo2 O6 73.16(12) . .
O8 Mo2 O6 77.81(12) . .
O7 Mo2 O6 76.52(11) . .
O10 Mo3 O12 104.31(17) . .
O10 Mo3 O11 104.28(16) . .
O12 Mo3 O11 104.07(16) . .
O10 Mo3 O8 101.18(15) . .
O12 Mo3 O8 88.05(15) . .
O11 Mo3 O8 147.89(13) . .
O10 Mo3 O7 92.97(16) . .
O12 Mo3 O7 153.84(15) . .
O11 Mo3 O7 90.15(14) . .
O8 Mo3 O7 69.18(12) . .
O10 Mo3 O9 169.05(15) . .
O12 Mo3 O9 86.59(14) . .
O11 Mo3 O9 73.43(12) . .
O8 Mo3 O9 77.84(11) . .
O7 Mo3 O9 76.43(12) . .
O16 Mo4 O15 104.89(19) . .
O16 Mo4 O24 100.87(17) . 3_676
O15 Mo4 O24 97.95(17) . 3_676
O16 Mo4 O17 97.05(17) . .
O15 Mo4 O17 100.65(17) . .
O24 Mo4 O17 149.83(14) 3_676 .
O16 Mo4 O18 161.14(15) . .
O15 Mo4 O18 92.43(15) . .
O24 Mo4 O18 83.71(13) 3_676 .
O17 Mo4 O18 72.01(13) . .
O16 Mo4 O26 92.97(15) . 3_676
O15 Mo4 O26 160.98(15) . 3_676
O24 Mo4 O26 71.84(12) 3_676 3_676
O17 Mo4 O26 83.24(13) . 3_676
O18 Mo4 O26 70.89(11) . 3_676
O20 Mo5 O19 104.66(19) . .
O20 Mo5 O17 104.39(18) . .
O19 Mo5 O17 103.88(17) . .
O20 Mo5 O22 101.26(17) . .
O19 Mo5 O22 88.03(15) . .
O17 Mo5 O22 147.73(14) . .
O20 Mo5 O21 92.33(16) . .
O19 Mo5 O21 154.01(15) . .
O17 Mo5 O21 90.40(14) . .
O22 Mo5 O21 69.18(12) . .
O20 Mo5 O18 168.83(15) . .
O19 Mo5 O18 86.45(15) . .
O17 Mo5 O18 73.47(13) . .
O22 Mo5 O18 77.56(13) . .
O21 Mo5 O18 76.81(11) . .
O23 Mo6 O25 104.7(2) . .
O23 Mo6 O24 103.72(17) . .
O25 Mo6 O24 104.33(17) . .
O23 Mo6 O22 101.84(17) . .
O25 Mo6 O22 88.63(16) . .
O24 Mo6 O22 147.13(14) . .
O23 Mo6 O21 93.23(17) . .
O25 Mo6 O21 154.09(16) . .
O24 Mo6 O21 88.95(14) . .
O22 Mo6 O21 69.23(13) . .
O23 Mo6 O26 169.03(16) . .
O25 Mo6 O26 86.23(16) . .
O24 Mo6 O26 73.25(13) . .
O22 Mo6 O26 77.72(12) . .
O21 Mo6 O26 76.29(12) . .
O14 N1 O13 122.8(5) . .
O14 N1 C4 119.8(5) . .
O13 N1 C4 117.3(5) . .
O27 N2 O28 120.5(7) . .
O27 N2 C8 119.7(6) . .
O28 N2 C8 119.8(5) . .
C21 N3 C13 109.1(4) . .
C21 N3 C17 109.2(4) . .
C13 N3 C17 111.0(4) . .
C21 N3 C9 111.6(5) . .
C13 N3 C9 108.9(4) . .
C17 N3 C9 107.1(4) . .
C25 N4 C37 112.0(4) . .
C25 N4 C33 108.7(4) . .
C37 N4 C33 108.2(4) . .
C25 N4 C29 109.3(4) . .
C37 N4 C29 107.9(4) . .
C33 N4 C29 110.7(4) . .
Mo2 O3 Mo1 119.55(17) . .
C1 O6 Cu1 117.1(3) . .
C1 O6 Mo2 118.8(3) . .
Cu1 O6 Mo2 103.42(12) . .
C1 O6 Mo1 121.2(3) . .
Cu1 O6 Mo1 101.57(13) . .
Mo2 O6 Mo1 90.10(11) . .
Mo3 O7 Mo2 107.82(13) . .
Mo3 O7 Cu1 98.32(13) . .
Mo2 O7 Cu1 98.22(12) . .
Mo3 O7 H7 112.0 . .
Mo2 O7 H7 114.7 . .
Cu1 O7 H7 123.5 . .
C2 O8 Mo3 120.7(3) . .
C2 O8 Mo2 121.2(3) . .
Mo3 O8 Mo2 110.95(14) . .
C3 O9 Cu1 117.1(3) . .
C3 O9 Mo3 119.1(3) . .
Cu1 O9 Mo3 103.75(13) . .
C3 O9 Mo1 120.2(3) . 3_566
Cu1 O9 Mo1 101.88(12) . 3_566
Mo3 O9 Mo1 90.32(11) . 3_566
Mo3 O11 Mo1 118.79(17) . 3_566
Mo5 O17 Mo4 118.88(17) . .
C5 O18 Cu8 117.2(3) . .
C5 O18 Mo4 120.7(3) . .
Cu8 O18 Mo4 101.19(13) . .
C5 O18 Mo5 119.5(3) . .
Cu8 O18 Mo5 103.24(13) . .
Mo4 O18 Mo5 90.50(11) . .
Mo5 O21 Mo6 107.60(14) . .
Mo5 O21 Cu8 98.26(12) . .
Mo6 O21 Cu8 98.42(12) . .
Mo5 O21 H21 113.1 . .
Mo6 O21 H21 111.8 . .
Cu8 O21 H21 125.5 . .
C6 O22 Mo6 120.5(3) . .
C6 O22 Mo5 121.5(3) . .
Mo6 O22 Mo5 110.81(15) . .
Mo6 O24 Mo4 119.20(18) . 3_676
C7 O26 Cu8 117.0(3) . .
C7 O26 Mo6 118.6(3) . .
Cu8 O26 Mo6 103.88(13) . .
C7 O26 Mo4 121.7(3) . 3_676
Cu8 O26 Mo4 100.95(13) . 3_676
Mo6 O26 Mo4 90.14(11) . 3_676
C42 O30 H30 109.5 . .
C44 O32 H32 109.5 . .

loop_
_geom_bond_atom_site_label_1
_geom_bond_atom_site_label_2
_geom_bond_distance
_geom_bond_site_symmetry_2
C1 O6 1.427(5) .
C1 C4 1.551(7) .
C1 H1A 0.9700 .
C1 H1B 0.9700 .
C2 O8 1.425(5) .
C2 C4 1.547(7) .
C2 H2A 0.9700 .
C2 H2B 0.9700 .
C3 O9 1.429(5) .
C3 C4 1.547(6) .
C3 H3A 0.9700 .
C3 H3B 0.9700 .
C4 N1 1.540(6) .
C5 O18 1.423(5) .
C5 C8 1.543(7) .
C5 H5A 0.9700 .
C5 H5B 0.9700 .
C6 O22 1.428(6) .
C6 C8 1.545(7) .
C6 H6A 0.9700 .
C6 H6B 0.9700 .
C7 O26 1.417(5) .
C7 C8 1.533(7) .
C7 H7A 0.9700 .
C7 H7B 0.9700 .
C8 N2 1.535(7) .
C9 C10 1.479(9) .
C9 N3 1.524(7) .
C9 H9A 0.9700 .
C9 H9B 0.9700 .
C10 C11 1.493(8) .
C10 H10A 0.9700 .
C10 H10B 0.9700 .
C11 C12 1.387(8) .
C11 H11A 0.9700 .
C11 H11B 0.9700 .
C12 H12A 0.9600 .
C12 H12B 0.9600 .
C12 H12C 0.9600 .
C13 C14 1.479(9) .
C13 N3 1.515(7) .
C13 H13A 0.9700 .
C13 H13B 0.9700 .
C14 C15 1.505(9) .
C14 H14A 0.9700 .
C14 H14B 0.9700 .
C15 C16 1.485(11) .
C15 H15A 0.9700 .
C15 H15B 0.9700 .
C16 H16A 0.9600 .
C16 H16B 0.9600 .
C16 H16C 0.9600 .
C17 C18 1.497(8) .
C17 N3 1.521(7) .
C17 H17A 0.9700 .
C17 H17B 0.9700 .
C18 C19 1.518(8) .
C18 H18A 0.9700 .
C18 H18B 0.9700 .
C19 C20 1.484(9) .
C19 H19A 0.9700 .
C19 H19B 0.9700 .
C20 H20A 0.9600 .
C20 H20B 0.9600 .
C20 H20C 0.9600 .
C21 N3 1.499(7) .
C21 C22 1.500(8) .
C21 H21A 0.9700 .
C21 H21B 0.9700 .
C22 C23 1.432(10) .
C22 H22A 0.9700 .
C22 H22B 0.9700 .
C23 C24 1.480(11) .
C23 H23A 0.9700 .
C23 H23B 0.9700 .
C24 H24A 0.9600 .
C24 H24B 0.9600 .
C24 H24C 0.9600 .
C25 N4 1.503(6) .
C25 C26 1.515(7) .
C25 H25A 0.9700 .
C25 H25B 0.9700 .
C26 C27 1.494(8) .
C26 H26A 0.9700 .
C26 H26B 0.9700 .
C27 C28 1.489(10) .
C27 H27A 0.9700 .
C27 H27B 0.9700 .
C28 H28A 0.9600 .
C28 H28B 0.9600 .
C28 H28C 0.9600 .
C29 C30 1.503(7) .
C29 N4 1.533(6) .
C29 H29A 0.9700 .
C29 H29B 0.9700 .
C30 C31 1.536(8) .
C30 H30A 0.9700 .
C30 H30B 0.9700 .
C31 C32 1.487(9) .
C31 H31A 0.9700 .
C31 H31B 0.9700 .
C32 H32A 0.9600 .
C32 H32B 0.9600 .
C32 H32C 0.9600 .
C33 N4 1.521(6) .
C33 C34 1.524(8) .
C33 H33A 0.9700 .
C33 H33B 0.9700 .
C34 C35 1.518(8) .
C34 H34A 0.9700 .
C34 H34B 0.9700 .
C35 C36 1.517(9) .
C35 H35A 0.9700 .
C35 H35B 0.9700 .
C36 H36A 0.9600 .
C36 H36B 0.9600 .
C36 H36C 0.9600 .
C37 C38 1.500(8) .
C37 N4 1.516(6) .
C37 H37A 0.9700 .
C37 H37B 0.9700 .
C38 C39 1.516(8) .
C38 H38A 0.9700 .
C38 H38B 0.9700 .
C39 C40 1.469(9) .
C39 H39A 0.9700 .
C39 H39B 0.9700 .
C40 H40A 0.9600 .
C40 H40B 0.9600 .
C40 H40C 0.9600 .
C41 C42 1.496(11) .
C41 H41A 0.9600 .
C41 H41B 0.9600 .
C41 H41C 0.9600 .
C42 O29 1.220(8) .
C42 O30 1.374(9) .
C43 C44 1.486(9) .
C43 H43A 0.9600 .
C43 H43B 0.9600 .
C43 H43C 0.9600 .
C44 O31 1.222(6) .
C44 O32 1.333(7) .
Cu1 O9 1.953(3) 3_566
Cu1 O9 1.953(3) .
Cu1 O6 1.954(3) .
Cu1 O6 1.954(3) 3_566
Cu1 O7 2.304(3) .
Cu1 O7 2.304(3) 3_566
Cu8 O26 1.955(3) 3_676
Cu8 O26 1.955(3) .
Cu8 O18 1.965(3) .
Cu8 O18 1.965(3) 3_676
Cu8 O21 2.306(3) 3_676
Cu8 O21 2.306(3) .
Mo1 O1 1.680(3) .
Mo1 O2 1.683(4) .
Mo1 O11 1.955(3) 3_566
Mo1 O3 1.958(3) .
Mo1 O9 2.325(3) 3_566
Mo1 O6 2.333(3) .
Mo2 O5 1.692(3) .
Mo2 O4 1.715(3) .
Mo2 O3 1.861(3) .
Mo2 O8 2.115(3) .
Mo2 O7 2.152(3) .
Mo2 O6 2.330(3) .
Mo3 O10 1.691(3) .
Mo3 O12 1.700(4) .
Mo3 O11 1.874(3) .
Mo3 O8 2.104(3) .
Mo3 O7 2.149(3) .
Mo3 O9 2.323(3) .
Mo4 O16 1.692(4) .
Mo4 O15 1.696(4) .
Mo4 O24 1.949(4) 3_676
Mo4 O17 1.961(4) .
Mo4 O18 2.318(3) .
Mo4 O26 2.334(3) 3_676
Mo5 O20 1.678(4) .
Mo5 O19 1.714(4) .
Mo5 O17 1.866(4) .
Mo5 O22 2.113(3) .
Mo5 O21 2.147(3) .
Mo5 O18 2.323(3) .
Mo6 O23 1.692(4) .
Mo6 O25 1.698(4) .
Mo6 O24 1.875(3) .
Mo6 O22 2.103(3) .
Mo6 O21 2.154(3) .
Mo6 O26 2.325(3) .
N1 O14 1.159(6) .
N1 O13 1.219(6) .
N2 O27 1.143(7) .
N2 O28 1.154(7) .
O7 H7 0.8464 .
O9 Mo1 2.325(3) 3_566
O11 Mo1 1.955(3) 3_566
O21 H21 0.8479 .
O24 Mo4 1.949(3) 3_676
O26 Mo4 2.334(3) 3_676
O30 H30 0.8200 .
O32 H32 0.8200 .

loop_
_geom_hbond_atom_site_label_D
_geom_hbond_atom_site_label_H
_geom_hbond_atom_site_label_A
_geom_hbond_distance_DH
_geom_hbond_distance_HA
_geom_hbond_distance_DA
_geom_hbond_angle_DHA
_geom_hbond_site_symmetry_A
O21 H21 O29 0.85 1.86 2.693(5) 168.4 1_565
O32 H32 O19 0.82 2.20 3.008(7) 168.2 .
O30 H30 O1 0.82 2.66 3.032(7) 109.7 .
O7 H7 O31 0.85 1.84 2.674(5) 169.6 .

loop_
_geom_torsion_atom_site_label_1
_geom_torsion_atom_site_label_2
_geom_torsion_atom_site_label_3
_geom_torsion_atom_site_label_4
_geom_torsion
_geom_torsion_site_symmetry_1
_geom_torsion_site_symmetry_4
O8 C2 C4 N1 179.3(4) . .
O8 C2 C4 C3 66.1(5) . .
O8 C2 C4 C1 -65.6(5) . .
O9 C3 C4 N1 -176.7(4) . .
O9 C3 C4 C2 -63.5(5) . .
O9 C3 C4 C1 68.3(5) . .
O6 C1 C4 N1 178.0(4) . .
O6 C1 C4 C2 63.9(5) . .
O6 C1 C4 C3 -68.0(5) . .
O26 C7 C8 N2 178.0(5) . .
O26 C7 C8 C5 -67.3(6) . .
O26 C7 C8 C6 63.6(6) . .
O18 C5 C8 C7 66.9(5) . .
O18 C5 C8 N2 -176.7(4) . .
O18 C5 C8 C6 -63.7(5) . .
O22 C6 C8 C7 -65.7(6) . .
O22 C6 C8 N2 178.3(4) . .
O22 C6 C8 C5 65.4(5) . .
N3 C9 C10 C11 157.9(7) . .
C9 C10 C11 C12 54.4(14) . .
N3 C13 C14 C15 -179.9(6) . .
C13 C14 C15 C16 -174.3(7) . .
N3 C17 C18 C19 177.4(6) . .
C17 C18 C19 C20 178.9(7) . .
N3 C21 C22 C23 171.0(7) . .
C21 C22 C23 C24 -178.2(8) . .
N4 C25 C26 C27 -168.7(6) . .
C25 C26 C27 C28 -177.7(7) . .
N4 C29 C30 C31 -173.0(5) . .
C29 C30 C31 C32 74.8(8) . .
N4 C33 C34 C35 -179.3(5) . .
C33 C34 C35 C36 -179.0(6) . .
N4 C37 C38 C39 -171.7(5) . .
C37 C38 C39 C40 165.3(6) . .
C2 C4 N1 O14 107.1(7) . .
C3 C4 N1 O14 -133.2(6) . .
C1 C4 N1 O14 -13.1(8) . .
C2 C4 N1 O13 -69.1(6) . .
C3 C4 N1 O13 50.6(6) . .
C1 C4 N1 O13 170.7(5) . .
C7 C8 N2 O27 -3.0(9) . .
C5 C8 N2 O27 -123.9(8) . .
C6 C8 N2 O27 116.9(8) . .
C7 C8 N2 O28 178.0(7) . .
C5 C8 N2 O28 57.1(8) . .
C6 C8 N2 O28 -62.1(8) . .
C22 C21 N3 C13 67.4(7) . .
C22 C21 N3 C17 -171.1(6) . .
C22 C21 N3 C9 -53.0(7) . .
C14 C13 N3 C21 178.7(6) . .
C14 C13 N3 C17 58.4(7) . .
C14 C13 N3 C9 -59.3(7) . .
C18 C17 N3 C21 -61.1(7) . .
C18 C17 N3 C13 59.2(7) . .
C18 C17 N3 C9 178.0(5) . .
C10 C9 N3 C21 -50.1(7) . .
C10 C9 N3 C13 -170.6(6) . .
C10 C9 N3 C17 69.3(7) . .
C26 C25 N4 C37 54.8(6) . .
C26 C25 N4 C33 174.4(5) . .
C26 C25 N4 C29 -64.7(6) . .
C38 C37 N4 C25 46.7(6) . .
C38 C37 N4 C33 -73.1(6) . .
C38 C37 N4 C29 167.1(5) . .
C34 C33 N4 C25 57.4(6) . .
C34 C33 N4 C37 179.3(5) . .
C34 C33 N4 C29 -62.7(6) . .
C30 C29 N4 C25 -175.3(5) . .
C30 C29 N4 C37 62.6(6) . .
C30 C29 N4 C33 -55.6(6) . .
O5 Mo2 O3 Mo1 -168.53(19) . .
O4 Mo2 O3 Mo1 -59.9(2) . .
O8 Mo2 O3 Mo1 50.2(3) . .
O7 Mo2 O3 Mo1 97.70(18) . .
O6 Mo2 O3 Mo1 21.67(15) . .
O1 Mo1 O3 Mo2 67.4(2) . .
O2 Mo1 O3 Mo2 175.6(2) . .
O11 Mo1 O3 Mo2 -58.0(4) 3_566 .
O9 Mo1 O3 Mo2 -93.19(19) 3_566 .
O6 Mo1 O3 Mo2 -21.85(16) . .
C4 C1 O6 Cu1 60.0(4) . .
C4 C1 O6 Mo2 -65.4(4) . .
C4 C1 O6 Mo1 -175.0(3) . .
O9 Cu1 O6 C1 134.1(3) 3_566 .
O9 Cu1 O6 C1 -45.9(3) . .
O6 Cu1 O6 C1 -25(100) 3_566 .
O7 Cu1 O6 C1 -125.9(3) . .
O7 Cu1 O6 C1 54.1(3) 3_566 .
O9 Cu1 O6 Mo2 -93.16(13) 3_566 .
O9 Cu1 O6 Mo2 86.84(13) . .
O6 Cu1 O6 Mo2 108(100) 3_566 .
O7 Cu1 O6 Mo2 6.82(12) . .
O7 Cu1 O6 Mo2 -173.18(12) 3_566 .
O9 Cu1 O6 Mo1 -0.26(12) 3_566 .
O9 Cu1 O6 Mo1 179.74(12) . .
O6 Cu1 O6 Mo1 -160(100) 3_566 .
O7 Cu1 O6 Mo1 99.73(13) . .
O7 Cu1 O6 Mo1 -80.27(13) 3_566 .
O5 Mo2 O6 C1 147.2(8) . .
O4 Mo2 O6 C1 -36.0(3) . .
O3 Mo2 O6 C1 -141.9(3) . .
O8 Mo2 O6 C1 53.4(3) . .
O7 Mo2 O6 C1 124.4(3) . .
O5 Mo2 O6 Cu1 15.4(9) . .
O4 Mo2 O6 Cu1 -167.81(17) . .
O3 Mo2 O6 Cu1 86.29(15) . .
O8 Mo2 O6 Cu1 -78.39(14) . .
O7 Mo2 O6 Cu1 -7.43(13) . .
O5 Mo2 O6 Mo1 -86.5(8) . .
O4 Mo2 O6 Mo1 90.26(15) . .
O3 Mo2 O6 Mo1 -15.64(12) . .
O8 Mo2 O6 Mo1 179.69(12) . .
O7 Mo2 O6 Mo1 -109.35(12) . .
O1 Mo1 O6 C1 39.7(3) . .
O2 Mo1 O6 C1 -161.7(4) . .
O11 Mo1 O6 C1 -58.4(3) 3_566 .
O3 Mo1 O6 C1 139.3(3) . .
O9 Mo1 O6 C1 -131.7(3) 3_566 .
O1 Mo1 O6 Cu1 171.62(16) . .
O2 Mo1 O6 Cu1 -29.8(5) . .
O11 Mo1 O6 Cu1 73.56(14) 3_566 .
O3 Mo1 O6 Cu1 -88.74(15) . .
O9 Mo1 O6 Cu1 0.23(11) 3_566 .
O1 Mo1 O6 Mo2 -84.65(15) . .
O2 Mo1 O6 Mo2 73.9(4) . .
O11 Mo1 O6 Mo2 177.29(12) 3_566 .
O3 Mo1 O6 Mo2 14.99(11) . .
O9 Mo1 O6 Mo2 103.96(12) 3_566 .
O10 Mo3 O7 Mo2 -87.37(16) . .
O12 Mo3 O7 Mo2 44.5(4) . .
O11 Mo3 O7 Mo2 168.32(14) . .
O8 Mo3 O7 Mo2 13.47(12) . .
O9 Mo3 O7 Mo2 95.42(14) . .
O10 Mo3 O7 Cu1 171.16(15) . .
O12 Mo3 O7 Cu1 -57.0(3) . .
O11 Mo3 O7 Cu1 66.85(13) . .
O8 Mo3 O7 Cu1 -88.00(13) . .
O9 Mo3 O7 Cu1 -6.05(10) . .
O5 Mo2 O7 Mo3 88.72(17) . .
O4 Mo2 O7 Mo3 -45.6(4) . .
O3 Mo2 O7 Mo3 -168.12(15) . .
O8 Mo2 O7 Mo3 -13.42(12) . .
O6 Mo2 O7 Mo3 -95.36(14) . .
O5 Mo2 O7 Cu1 -169.74(16) . .
O4 Mo2 O7 Cu1 56.0(4) . .
O3 Mo2 O7 Cu1 -66.59(13) . .
O8 Mo2 O7 Cu1 88.12(13) . .
O6 Mo2 O7 Cu1 6.18(11) . .
O9 Cu1 O7 Mo3 -172.91(12) 3_566 .
O9 Cu1 O7 Mo3 7.09(12) . .
O6 Cu1 O7 Mo3 102.22(13) . .
O6 Cu1 O7 Mo3 -77.78(13) 3_566 .
O7 Cu1 O7 Mo3 -44(100) 3_566 .
O9 Cu1 O7 Mo2 77.61(14) 3_566 .
O9 Cu1 O7 Mo2 -102.39(14) . .
O6 Cu1 O7 Mo2 -7.26(12) . .
O6 Cu1 O7 Mo2 172.74(12) 3_566 .
O7 Cu1 O7 Mo2 -153(100) 3_566 .
C4 C2 O8 Mo3 -74.2(5) . .
C4 C2 O8 Mo2 73.7(5) . .
O10 Mo3 O8 C2 -134.1(3) . .
O12 Mo3 O8 C2 -29.9(3) . .
O11 Mo3 O8 C2 83.8(4) . .
O7 Mo3 O8 C2 136.9(3) . .
O9 Mo3 O8 C2 57.0(3) . .
O10 Mo3 O8 Mo2 74.95(18) . .
O12 Mo3 O8 Mo2 179.15(16) . .
O11 Mo3 O8 Mo2 -67.1(3) . .
O7 Mo3 O8 Mo2 -13.98(12) . .
O9 Mo3 O8 Mo2 -93.91(14) . .
O5 Mo2 O8 C2 134.1(3) . .
O4 Mo2 O8 C2 29.7(3) . .
O3 Mo2 O8 C2 -84.6(4) . .
O7 Mo2 O8 C2 -136.8(3) . .
O6 Mo2 O8 C2 -56.7(3) . .
O5 Mo2 O8 Mo3 -75.18(18) . .
O4 Mo2 O8 Mo3 -179.52(16) . .
O3 Mo2 O8 Mo3 66.2(3) . .
O7 Mo2 O8 Mo3 13.99(12) . .
O6 Mo2 O8 Mo3 94.06(14) . .
C4 C3 O9 Cu1 -61.0(4) . .
C4 C3 O9 Mo3 65.2(4) . .
C4 C3 O9 Mo1 174.6(3) . 3_566
O9 Cu1 O9 C3 61(100) 3_566 .
O6 Cu1 O9 C3 46.5(3) . .
O6 Cu1 O9 C3 -133.5(3) 3_566 .
O7 Cu1 O9 C3 126.8(3) . .
O7 Cu1 O9 C3 -53.2(3) 3_566 .
O9 Cu1 O9 Mo3 -72(100) 3_566 .
O6 Cu1 O9 Mo3 -86.97(13) . .
O6 Cu1 O9 Mo3 93.03(13) 3_566 .
O7 Cu1 O9 Mo3 -6.69(11) . .
O7 Cu1 O9 Mo3 173.31(11) 3_566 .
O9 Cu1 O9 Mo1 -166(100) 3_566 3_566
O6 Cu1 O9 Mo1 179.74(12) . 3_566
O6 Cu1 O9 Mo1 -0.26(12) 3_566 3_566
O7 Cu1 O9 Mo1 -99.97(12) . 3_566
O7 Cu1 O9 Mo1 80.03(12) 3_566 3_566
O10 Mo3 O9 C3 -139.8(7) . .
O12 Mo3 O9 C3 34.9(3) . .
O11 Mo3 O9 C3 140.7(3) . .
O8 Mo3 O9 C3 -53.8(3) . .
O7 Mo3 O9 C3 -125.0(3) . .
O10 Mo3 O9 Cu1 -7.5(8) . .
O12 Mo3 O9 Cu1 167.22(16) . .
O11 Mo3 O9 Cu1 -87.00(16) . .
O8 Mo3 O9 Cu1 78.49(14) . .
O7 Mo3 O9 Cu1 7.28(12) . .
O10 Mo3 O9 Mo1 94.8(8) . 3_566
O12 Mo3 O9 Mo1 -90.46(14) . 3_566
O11 Mo3 O9 Mo1 15.31(12) . 3_566
O8 Mo3 O9 Mo1 -179.20(13) . 3_566
O7 Mo3 O9 Mo1 109.59(12) . 3_566
O10 Mo3 O11 Mo1 170.1(2) . 3_566
O12 Mo3 O11 Mo1 61.0(2) . 3_566
O8 Mo3 O11 Mo1 -48.4(4) . 3_566
O7 Mo3 O11 Mo1 -96.79(19) . 3_566
O9 Mo3 O11 Mo1 -21.01(16) . 3_566
O20 Mo5 O17 Mo4 170.95(19) . .
O19 Mo5 O17 Mo4 61.5(2) . .
O22 Mo5 O17 Mo4 -47.4(4) . .
O21 Mo5 O17 Mo4 -96.54(19) . .
O18 Mo5 O17 Mo4 -20.43(16) . .
O16 Mo4 O17 Mo5 -175.1(2) . .
O15 Mo4 O17 Mo5 -68.5(2) . .
O24 Mo4 O17 Mo5 58.7(4) 3_676 .
O18 Mo4 O17 Mo5 20.65(16) . .
O26 Mo4 O17 Mo5 92.71(19) 3_676 .
C8 C5 O18 Cu8 -60.2(5) . .
C8 C5 O18 Mo4 175.9(3) . .
C8 C5 O18 Mo5 65.6(4) . .
O26 Cu8 O18 C5 -133.6(3) 3_676 .
O26 Cu8 O18 C5 46.4(3) . .
O18 Cu8 O18 C5 68(100) 3_676 .
O21 Cu8 O18 C5 -53.6(3) 3_676 .
O21 Cu8 O18 C5 126.4(3) . .
O26 Cu8 O18 Mo4 -0.34(13) 3_676 .
O26 Cu8 O18 Mo4 179.66(13) . .
O18 Cu8 O18 Mo4 -158(100) 3_676 .
O21 Cu8 O18 Mo4 79.66(13) 3_676 .
O21 Cu8 O18 Mo4 -100.34(13) . .
O26 Cu8 O18 Mo5 92.84(14) 3_676 .
O26 Cu8 O18 Mo5 -87.16(14) . .
O18 Cu8 O18 Mo5 -65(100) 3_676 .
O21 Cu8 O18 Mo5 172.85(12) 3_676 .
O21 Cu8 O18 Mo5 -7.15(12) . .
O16 Mo4 O18 C5 163.9(5) . .
O15 Mo4 O18 C5 -39.2(3) . .
O24 Mo4 O18 C5 58.6(3) 3_676 .
O17 Mo4 O18 C5 -139.6(3) . .
O26 Mo4 O18 C5 131.5(3) 3_676 .
O16 Mo4 O18 Cu8 32.7(5) . .
O15 Mo4 O18 Cu8 -170.35(17) . .
O24 Mo4 O18 Cu8 -72.62(14) 3_676 .
O17 Mo4 O18 Cu8 89.24(16) . .
O26 Mo4 O18 Cu8 0.30(11) 3_676 .
O16 Mo4 O18 Mo5 -70.9(5) . .
O15 Mo4 O18 Mo5 86.05(15) . .
O24 Mo4 O18 Mo5 -176.22(13) 3_676 .
O17 Mo4 O18 Mo5 -14.36(12) . .
O26 Mo4 O18 Mo5 -103.30(12) 3_676 .
O20 Mo5 O18 C5 -138.3(8) . .
O19 Mo5 O18 C5 35.6(3) . .
O17 Mo5 O18 C5 141.2(3) . .
O22 Mo5 O18 C5 -53.2(3) . .
O21 Mo5 O18 C5 -124.4(3) . .
O20 Mo5 O18 Cu8 -6.1(9) . .
O19 Mo5 O18 Cu8 167.76(17) . .
O17 Mo5 O18 Cu8 -86.63(16) . .
O22 Mo5 O18 Cu8 78.99(14) . .
O21 Mo5 O18 Cu8 7.79(13) . .
O20 Mo5 O18 Mo4 95.5(8) . .
O19 Mo5 O18 Mo4 -90.63(15) . .
O17 Mo5 O18 Mo4 14.99(12) . .
O22 Mo5 O18 Mo4 -179.39(13) . .
O21 Mo5 O18 Mo4 109.41(12) . .
O20 Mo5 O21 Mo6 -87.59(18) . .
O19 Mo5 O21 Mo6 43.8(4) . .
O17 Mo5 O21 Mo6 167.99(16) . .
O22 Mo5 O21 Mo6 13.57(13) . .
O18 Mo5 O21 Mo6 95.08(14) . .
O20 Mo5 O21 Cu8 170.80(17) . .
O19 Mo5 O21 Cu8 -57.8(4) . .
O17 Mo5 O21 Cu8 66.38(14) . .
O22 Mo5 O21 Cu8 -88.04(14) . .
O18 Mo5 O21 Cu8 -6.52(11) . .
O23 Mo6 O21 Mo5 87.80(18) . .
O25 Mo6 O21 Mo5 -46.6(4) . .
O24 Mo6 O21 Mo5 -168.51(16) . .
O22 Mo6 O21 Mo5 -13.63(13) . .
O26 Mo6 O21 Mo5 -95.50(14) . .
O23 Mo6 O21 Cu8 -170.70(16) . .
O25 Mo6 O21 Cu8 54.9(4) . .
O24 Mo6 O21 Cu8 -67.02(14) . .
O22 Mo6 O21 Cu8 87.86(14) . .
O26 Mo6 O21 Cu8 5.99(10) . .
O26 Cu8 O21 Mo5 -77.73(14) 3_676 .
O26 Cu8 O21 Mo5 102.27(14) . .
O18 Cu8 O21 Mo5 7.61(12) . .
O18 Cu8 O21 Mo5 -172.39(12) 3_676 .
O21 Cu8 O21 Mo5 151(8) 3_676 .
O26 Cu8 O21 Mo6 172.98(12) 3_676 .
O26 Cu8 O21 Mo6 -7.02(12) . .
O18 Cu8 O21 Mo6 -101.68(14) . .
O18 Cu8 O21 Mo6 78.32(14) 3_676 .
O21 Cu8 O21 Mo6 42(9) 3_676 .
C8 C6 O22 Mo6 74.6(5) . .
C8 C6 O22 Mo5 -73.2(5) . .
O23 Mo6 O22 C6 134.3(4) . .
O25 Mo6 O22 C6 29.5(4) . .
O24 Mo6 O22 C6 -85.3(4) . .
O21 Mo6 O22 C6 -136.8(4) . .
O26 Mo6 O22 C6 -57.0(4) . .
O23 Mo6 O22 Mo5 -74.8(2) . .
O25 Mo6 O22 Mo5 -179.62(19) . .
O24 Mo6 O22 Mo5 65.6(3) . .
O21 Mo6 O22 Mo5 14.13(14) . .
O26 Mo6 O22 Mo5 93.94(16) . .
O20 Mo5 O22 C6 -135.4(4) . .
O19 Mo5 O22 C6 -30.9(4) . .
O17 Mo5 O22 C6 82.4(4) . .
O21 Mo5 O22 C6 136.4(4) . .
O18 Mo5 O22 C6 55.9(3) . .
O20 Mo5 O22 Mo6 74.0(2) . .
O19 Mo5 O22 Mo6 178.57(19) . .
O17 Mo5 O22 Mo6 -68.2(3) . .
O21 Mo5 O22 Mo6 -14.19(14) . .
O18 Mo5 O22 Mo6 -94.63(16) . .
O23 Mo6 O24 Mo4 -169.5(2) . 3_676
O25 Mo6 O24 Mo4 -60.1(2) . 3_676
O22 Mo6 O24 Mo4 50.4(4) . 3_676
O21 Mo6 O24 Mo4 97.4(2) . 3_676
O26 Mo6 O24 Mo4 21.43(17) . 3_676
C8 C7 O26 Cu8 60.3(5) . .
C8 C7 O26 Mo6 -65.4(5) . .
C8 C7 O26 Mo4 -175.2(3) . 3_676
O26 Cu8 O26 C7 -178(100) 3_676 .
O18 Cu8 O26 C7 -45.9(3) . .
O18 Cu8 O26 C7 134.1(3) 3_676 .
O21 Cu8 O26 C7 53.9(3) 3_676 .
O21 Cu8 O26 C7 -126.1(3) . .
O26 Cu8 O26 Mo6 -45(100) 3_676 .
O18 Cu8 O26 Mo6 86.77(14) . .
O18 Cu8 O26 Mo6 -93.23(14) 3_676 .
O21 Cu8 O26 Mo6 -173.37(11) 3_676 .
O21 Cu8 O26 Mo6 6.63(11) . .
O26 Cu8 O26 Mo4 48(100) 3_676 3_676
O18 Cu8 O26 Mo4 179.66(13) . 3_676
O18 Cu8 O26 Mo4 -0.34(13) 3_676 3_676
O21 Cu8 O26 Mo4 -80.49(13) 3_676 3_676
O21 Cu8 O26 Mo4 99.51(13) . 3_676
O23 Mo6 O26 C7 142.2(8) . .
O25 Mo6 O26 C7 -36.2(3) . .
O24 Mo6 O26 C7 -142.4(3) . .
O22 Mo6 O26 C7 53.3(3) . .
O21 Mo6 O26 C7 124.6(3) . .
O23 Mo6 O26 Cu8 10.4(9) . .
O25 Mo6 O26 Cu8 -167.93(17) . .
O24 Mo6 O26 Cu8 85.87(16) . .
O22 Mo6 O26 Cu8 -78.51(14) . .
O21 Mo6 O26 Cu8 -7.21(13) . .
O23 Mo6 O26 Mo4 -90.9(8) . 3_676
O25 Mo6 O26 Mo4 90.75(15) . 3_676
O24 Mo6 O26 Mo4 -15.45(12) . 3_676
O22 Mo6 O26 Mo4 -179.83(13) . 3_676
O21 Mo6 O26 Mo4 -108.53(12) . 3_676
